data_7133110
loop_
_publ_author_name
'Shimajiri, Takuya'
'Tsue, Taiga'
'Koakutsu, Shumpei'
'Ishigaki, Yusuke'
'Suzuki, Takanori'

_publ_section_title
;
 Crystallographic and spectroscopic studies on persistent triarylpropargyl
 cations.
;
_journal_issue 56
_journal_name_full 'Chemical communications (Cambridge, England)'
_journal_page_first 7152
_journal_page_last 7155
_journal_paper_doi 10.1039/d4cc01786b
_journal_volume 60
_journal_year 2024
_chemical_formula_moiety 'C F3 O3 S, C26 H25 O2'
_chemical_formula_sum 'C27 H25 F3 O5 S'
_chemical_formula_weight 518.53
_chemical_name_systematic ts221118-tsue
_space_group_crystal_system orthorhombic
_space_group_IT_number 33
_space_group_name_Hall 'P 2c -2n'
_space_group_name_H-M_alt 'P n a 21'
_atom_sites_solution_hydrogens geom
_atom_sites_solution_primary dual
_audit_creation_date 2022-11-19
_audit_creation_method
;
Olex2 1.5
(compiled 2021.08.20 svn.r13c46975 for OlexSys, GUI svn.r6396)
;
_audit_update_record
;
2024-04-06 deposited with the CCDC.	2024-05-30 downloaded from the CCDC.
;
_cell_angle_alpha 90
_cell_angle_beta 90
_cell_angle_gamma 90
_cell_formula_units_Z 8
_cell_length_a 30.2694(6)
_cell_length_b 7.47312(14)
_cell_length_c 21.6600(5)
_cell_measurement_reflns_used 7322
_cell_measurement_temperature 150
_cell_measurement_theta_max 75.3260
_cell_measurement_theta_min 2.9120
_cell_volume 4899.64(18)
_computing_cell_refinement 'CrysAlisPro 1.171.41.93a (Rigaku OD, 2020)'
_computing_data_collection 'CrysAlisPro 1.171.41.93a (Rigaku OD, 2020)'
_computing_data_reduction 'CrysAlisPro 1.171.41.93a (Rigaku OD, 2020)'
_computing_molecular_graphics 'Olex2 1.5 (Dolomanov et al., 2009)'
_computing_publication_material 'Olex2 1.5 (Dolomanov et al., 2009)'
_computing_structure_refinement 'SHELXL 2018/3 (Sheldrick, 2015)'
_computing_structure_solution 'SHELXT 2018/2 (Sheldrick, 2018)'
_diffrn_ambient_temperature 150
_diffrn_detector 'Hybrid Pixel Array Detector'
_diffrn_detector_area_resol_mean 10.0000
_diffrn_detector_type HyPix
_diffrn_measured_fraction_theta_full 1.000
_diffrn_measured_fraction_theta_max 0.955
_diffrn_measurement_details
;
List of Runs (angles in degrees, time in seconds):

  # Type    Start    End  Width  t~exp~   \w     \q     \k     \f   Frames
#--------------------------------------------------------------------------
  1  \w    -72.00  31.00   0.50   50.76    --  -42.88  79.00  61.00  206
  2  \w   -177.00 -84.00   0.50   60.44    -- -106.00-103.00-151.00  186
  3  \w   -177.00 -83.00   0.50   60.44    -- -106.00 -48.00  72.00  188
  4  \w     73.00 118.00   0.50   50.76    --   42.88 125.00 150.00   90
  5  \w     73.00 118.00   0.50   50.76    --   42.88 125.00 -90.00   90
  6  \w     73.00 118.00   0.50   50.76    --   42.88 125.00-180.00   90
  7  \w    -37.00  26.00   0.50   50.76    --   42.88 -19.00 -60.00  126
  8  \w    -67.00 -32.00   0.50   60.44    -- -106.00  61.00 -90.00   70
  9  \w     41.00  67.00   0.50   60.44    --  112.39 -61.00 120.00   52
 10  \w     69.00 102.00   0.50   60.44    --  112.39 -77.00-180.00   66
 11  \w     39.00  64.00   0.50   60.44    --  112.39 -61.00 150.00   50
 12  \w     39.00  68.00   0.50   60.44    --  112.39 -61.00   0.00   58
 13  \w     41.00  71.00   0.50   60.44    --  112.39 -61.00 -30.00   60
 14  \w     40.00  70.00   0.50   60.44    --  112.39 -61.00 -60.00   60
 15  \w    123.00 177.00   0.50   60.44    --  112.39  79.00  61.00  108
;
_diffrn_measurement_device 'four-circle diffractometer'
_diffrn_measurement_device_type 'XtaLAB Synergy, Single source at home/near, HyPix'
_diffrn_measurement_method '\w scans'
_diffrn_orient_matrix_type 'CrysAlisPro convention (1999,Acta A55,543-557)'
_diffrn_orient_matrix_UB_11 -0.0092315000
_diffrn_orient_matrix_UB_12 0.0602650000
_diffrn_orient_matrix_UB_13 0.1028755000
_diffrn_orient_matrix_UB_21 -0.0479317000
_diffrn_orient_matrix_UB_22 -0.0002678000
_diffrn_orient_matrix_UB_23 -0.0691057000
_diffrn_orient_matrix_UB_31 -0.0144451000
_diffrn_orient_matrix_UB_32 -0.0377648000
_diffrn_orient_matrix_UB_33 0.1647005000
_diffrn_radiation_monochromator mirror
_diffrn_radiation_probe x-ray
_diffrn_radiation_type 'Cu K\a'
_diffrn_radiation_wavelength 1.54184
_diffrn_reflns_av_R_equivalents 0.0387
_diffrn_reflns_av_unetI/netI 0.0444
_diffrn_reflns_Laue_measured_fraction_full 1.000
_diffrn_reflns_Laue_measured_fraction_max 0.955
_diffrn_reflns_limit_h_max 30
_diffrn_reflns_limit_h_min -38
_diffrn_reflns_limit_k_max 9
_diffrn_reflns_limit_k_min -4
_diffrn_reflns_limit_l_max 27
_diffrn_reflns_limit_l_min -27
_diffrn_reflns_number 20956
_diffrn_reflns_point_group_measured_fraction_full 0.863
_diffrn_reflns_point_group_measured_fraction_max 0.803
_diffrn_reflns_theta_full 67.684
_diffrn_reflns_theta_max 77.804
_diffrn_reflns_theta_min 2.920
_diffrn_source 'micro-focus sealed X-ray tube'
_diffrn_source_type 'PhotonJet (Cu) X-ray Source'
_exptl_absorpt_coefficient_mu 1.703
_exptl_absorpt_correction_T_max 1.00000
_exptl_absorpt_correction_T_min 0.41477
_exptl_absorpt_correction_type multi-scan
_exptl_absorpt_process_details
;
CrysAlisPro 1.171.41.93a (Rigaku Oxford Diffraction, 2020)
Empirical absorption correction using spherical harmonics,
implemented in SCALE3 ABSPACK scaling algorithm.
;
_exptl_crystal_colour 'dark red'
_exptl_crystal_colour_modifier dark
_exptl_crystal_colour_primary red
_exptl_crystal_density_diffrn 1.406
_exptl_crystal_description needle
_exptl_crystal_F_000 2160
_exptl_crystal_recrystallization_method 'recrystallized from CH2Cl2/Et2O'
_exptl_crystal_size_max 0.6
_exptl_crystal_size_mid 0.02
_exptl_crystal_size_min 0.01
_refine_diff_density_max 1.203
_refine_diff_density_min -0.357
_refine_diff_density_rms 0.062
_refine_ls_abs_structure_details
;
 Flack x determined using 2333 quotients [(I+)-(I-)]/[(I+)+(I-)]
 (Parsons, Flack and Wagner, Acta Cryst. B69 (2013) 249-259).
;
_refine_ls_abs_structure_Flack 0.474(11)
_refine_ls_extinction_method none
_refine_ls_goodness_of_fit_ref 1.030
_refine_ls_hydrogen_treatment constr
_refine_ls_matrix_type full
_refine_ls_number_parameters 659
_refine_ls_number_reflns 8411
_refine_ls_number_restraints 1
_refine_ls_restrained_S_all 1.029
_refine_ls_R_factor_all 0.0734
_refine_ls_R_factor_gt 0.0595
_refine_ls_shift/su_max 0.000
_refine_ls_shift/su_mean 0.000
_refine_ls_structure_factor_coef Fsqd
_refine_ls_weighting_details 'w=1/[\s^2^(Fo^2^)+(0.1032P)^2^+2.3059P] where P=(Fo^2^+2Fc^2^)/3'
_refine_ls_weighting_scheme calc
_refine_ls_wR_factor_gt 0.1592
_refine_ls_wR_factor_ref 0.1708
_reflns_Friedel_coverage 0.637
_reflns_Friedel_fraction_full 0.719
_reflns_Friedel_fraction_max 0.642
_reflns_number_gt 6921
_reflns_number_total 8411
_reflns_threshold_expression 'I > 2\s(I)'
_cod_data_source_file d4cc01786b2.cif
_cod_data_source_block ts221118-tsue_autored
_cod_depositor_comments 'Adding full bibliography for 7133110--7133114.cif.'
_cod_original_cell_volume 4899.63(17)
_cod_database_code 7133110
_shelx_shelxl_version_number 2018/3
_chemical_oxdiff_formula 'C27 H25 O4 S1 F3'
_chemical_oxdiff_usercomment '150 K'
_shelx_space_group_comment
;
The symmetry employed for this shelxl refinement is uniquely defined
by the following loop, which should always be used as a source of
symmetry information in preference to the above space-group names.
They are only intended as comments.
;
_olex2_refinement_description
;
1. Fixed Uiso
 At 1.2 times of:
  All C(H) groups
 At 1.5 times of:
  All C(H,H,H) groups
2.a Aromatic/amide H refined with riding coordinates:
 C40(H40), C5(H5), C50(H50), C25(H25), C29(H29), C17(H17), C48(H48), C43(H43),
 C47(H47), C41(H41), C3(H3), C44(H44), C31(H31), C18(H18), C14(H14), C51(H51),
 C21(H21), C24(H24), C15(H15), C22(H22)
2.b Idealised Me refined as rotating group:
 C33(H33A,H33B,H33C), C9(H9A,H9B,H9C), C35(H35A,H35B,H35C), C19(H19A,H19B,
 H19C), C26(H26A,H26B,H26C), C45(H45A,H45B,H45C), C34(H34A,H34B,H34C), C7(H7A,
 H7B,H7C), C8(H8A,H8B,H8C), C52(H52A,H52B,H52C)
;
_olex2_submission_original_sample_id ts221118-tsue
_olex2_submission_special_instructions 'No special instructions were received'
_oxdiff_exptl_absorpt_empirical_details
;
Empirical correction (ABSPACK) includes:
- Absorption correction using spherical harmonics
- Frame scaling
;
_oxdiff_exptl_absorpt_empirical_full_max 1.526
_oxdiff_exptl_absorpt_empirical_full_min 0.353

loop_
_space_group_symop_operation_xyz
'x, y, z'
'-x, -y, z+1/2'
'x+1/2, -y+1/2, z'
'-x+1/2, y+1/2, z+1/2'

loop_
_atom_site_label
_atom_site_type_symbol
_atom_site_fract_x
_atom_site_fract_y
_atom_site_fract_z
_atom_site_U_iso_or_equiv
_atom_site_adp_type
_atom_site_occupancy
_atom_site_site_symmetry_order
_atom_site_calc_flag
_atom_site_refinement_flags_posn
_atom_site_refinement_flags_adp
_atom_site_refinement_flags_occupancy
_atom_site_disorder_assembly
_atom_site_disorder_group
S2 S 0.70054(5) 0.2417(2) 0.00659(8) 0.0511(4) Uani 1 1 d . . . . .
S1 S 0.56282(6) 0.7557(3) 0.48650(8) 0.0628(5) Uani 1 1 d . . . . .
F6 F 0.67267(15) 0.5402(5) -0.04252(19) 0.0672(11) Uani 1 1 d . . . . .
F1 F 0.51353(15) 0.9809(5) 0.5464(2) 0.0692(11) Uani 1 1 d . . . . .
O4 O 0.83491(13) 0.4518(7) 0.1580(2) 0.0525(11) Uani 1 1 d . . . . .
O3 O 0.70625(14) 0.3779(6) 0.57807(19) 0.0515(11) Uani 1 1 d . . . . .
F3 F 0.49762(13) 0.9568(5) 0.4499(2) 0.0644(10) Uani 1 1 d . . . . .
O1 O 0.58016(15) 0.7683(6) -0.08670(19) 0.0492(10) Uani 1 1 d . . . . .
F5 F 0.62113(12) 0.3753(6) -0.0046(2) 0.0716(12) Uani 1 1 d . . . . .
O2 O 0.69767(13) 0.8656(6) 0.3398(2) 0.0525(11) Uani 1 1 d . . . . .
O10 O 0.68511(14) 0.1430(6) 0.0598(2) 0.0590(12) Uani 1 1 d . . . . .
O8 O 0.74215(14) 0.3287(9) 0.0166(2) 0.0731(16) Uani 1 1 d . . . . .
F4 F 0.66563(18) 0.5233(6) 0.0584(2) 0.0803(13) Uani 1 1 d . . . . .
F2 F 0.47982(16) 0.7468(7) 0.5121(3) 0.0881(14) Uani 1 1 d . . . . .
O9 O 0.69275(18) 0.1647(7) -0.0537(3) 0.0727(14) Uani 1 1 d . . . . .
C28 C 0.56090(18) 0.2789(7) 0.1962(3) 0.0371(12) Uani 1 1 d . . . . .
C40 C 0.66305(17) 0.4316(7) 0.4255(3) 0.0361(11) Uani 1 1 d . . . . .
H40 H 0.636004 0.467040 0.406888 0.043 Uiso 1 1 calc R U . . .
C37 C 0.65157(17) 0.3479(7) 0.2979(3) 0.0351(11) Uani 1 1 d . . . . .
C38 C 0.69418(17) 0.3733(6) 0.3214(3) 0.0340(11) Uani 1 1 d . . . . .
C36 C 0.61405(17) 0.3200(7) 0.2799(2) 0.0342(11) Uani 1 1 d . . . . .
C46 C 0.73081(17) 0.3902(7) 0.2790(2) 0.0329(10) Uani 1 1 d . . . . .
C27 C 0.57082(17) 0.2848(7) 0.2603(3) 0.0353(12) Uani 1 1 d . . . . .
C5 C 0.36277(17) 0.6028(8) 0.2119(3) 0.0423(13) Uani 1 1 d . . . . .
H5 H 0.339360 0.588409 0.183114 0.051 Uiso 1 1 calc R U . . .
C39 C 0.69870(16) 0.3785(7) 0.3878(2) 0.0313(10) Uani 1 1 d . . . . .
C13 C 0.56741(18) 0.7733(7) 0.1035(3) 0.0379(12) Uani 1 1 d . . . . .
C50 C 0.76113(19) 0.3384(8) 0.1765(3) 0.0413(12) Uani 1 1 d . . . . .
H50 H 0.758211 0.290917 0.136042 0.050 Uiso 1 1 calc R U . . .
C6 C 0.40408(19) 0.6540(7) 0.1905(3) 0.0403(13) Uani 1 1 d . . . . .
C25 C 0.58659(19) 0.8309(7) 0.2760(3) 0.0389(12) Uani 1 1 d . . . . .
H25 H 0.556559 0.838135 0.288496 0.047 Uiso 1 1 calc R U . . .
C11 C 0.51873(19) 0.7331(7) 0.1928(3) 0.0390(12) Uani 1 1 d . . . . .
C10 C 0.48227(17) 0.7051(7) 0.2114(3) 0.0361(11) Uani 1 1 d . . . . .
C42 C 0.70574(19) 0.3755(8) 0.5160(3) 0.0415(13) Uani 1 1 d . . . . .
C29 C 0.5183(2) 0.2432(7) 0.1789(3) 0.0420(13) Uani 1 1 d . . . . .
H29 H 0.511424 0.238634 0.136166 0.050 Uiso 1 1 calc R U . . .
C1 C 0.43908(17) 0.6674(7) 0.2335(3) 0.0374(12) Uani 1 1 d . . . . .
C17 C 0.6046(2) 0.8846(7) 0.0121(3) 0.0444(13) Uani 1 1 d . . . . .
H17 H 0.626238 0.959724 -0.006207 0.053 Uiso 1 1 calc R U . . .
C48 C 0.80370(18) 0.4976(8) 0.2539(3) 0.0393(12) Uani 1 1 d . . . . .
H48 H 0.829970 0.558324 0.265612 0.047 Uiso 1 1 calc R U . . .
C12 C 0.56157(17) 0.7699(7) 0.1698(3) 0.0360(11) Uani 1 1 d . . . . .
C43 C 0.74161(18) 0.3170(8) 0.4807(3) 0.0405(12) Uani 1 1 d . . . . .
H43 H 0.767858 0.275317 0.499920 0.049 Uiso 1 1 calc R U . . .
C2 C 0.43162(18) 0.6408(7) 0.2965(3) 0.0406(12) Uani 1 1 d . . . . .
C49 C 0.80006(18) 0.4261(8) 0.1945(3) 0.0412(12) Uani 1 1 d . . . . .
C32 C 0.53746(18) 0.2524(7) 0.3049(3) 0.0384(12) Uani 1 1 d . . . . .
C47 C 0.76952(17) 0.4809(7) 0.2958(3) 0.0351(11) Uani 1 1 d . . . . .
H47 H 0.772253 0.530931 0.335932 0.042 Uiso 1 1 calc R U . . .
C20 C 0.59649(17) 0.7963(7) 0.2132(2) 0.0341(11) Uani 1 1 d . . . . .
C33 C 0.5967(2) 0.3086(8) 0.1497(3) 0.0459(14) Uani 1 1 d . . . . .
H33A H 0.608618 0.429702 0.154486 0.069 Uiso 1 1 calc R U . . .
H33B H 0.584551 0.294638 0.108052 0.069 Uiso 1 1 calc R U . . .
H33C H 0.620303 0.220910 0.156171 0.069 Uiso 1 1 calc R U . . .
C41 C 0.66686(18) 0.4329(8) 0.4886(3) 0.0417(13) Uani 1 1 d . . . . .
H41 H 0.642943 0.472933 0.513390 0.050 Uiso 1 1 calc R U . . .
C3 C 0.3893(2) 0.5920(8) 0.3161(3) 0.0449(13) Uani 1 1 d . . . . .
H3 H 0.383925 0.572119 0.358761 0.054 Uiso 1 1 calc R U . . .
O5 O 0.59300(18) 0.9130(11) 0.4751(3) 0.095(2) Uani 1 1 d . . . . .
C44 C 0.73801(18) 0.3211(7) 0.4171(3) 0.0373(11) Uani 1 1 d . . . . .
H44 H 0.762416 0.284655 0.392534 0.045 Uiso 1 1 calc R U . . .
C31 C 0.49543(19) 0.2191(7) 0.2839(3) 0.0449(14) Uani 1 1 d . . . . .
H31 H 0.472763 0.199043 0.313492 0.054 Uiso 1 1 calc R U . . .
O6 O 0.5575(2) 0.6608(10) 0.4313(3) 0.095(2) Uani 1 1 d . . . . .
C18 C 0.59940(19) 0.8805(8) 0.0748(3) 0.0412(12) Uani 1 1 d . . . . .
H18 H 0.618102 0.952561 0.099786 0.049 Uiso 1 1 calc R U . . .
C14 C 0.53913(18) 0.6714(7) 0.0646(3) 0.0396(12) Uani 1 1 d . . . . .
H14 H 0.515895 0.603424 0.082504 0.048 Uiso 1 1 calc R U . . .
C51 C 0.72738(17) 0.3223(7) 0.2184(3) 0.0371(11) Uani 1 1 d . . . . .
H51 H 0.700910 0.263816 0.206236 0.044 Uiso 1 1 calc R U . . .
C16 C 0.5775(2) 0.7767(7) -0.0249(3) 0.0425(13) Uani 1 1 d . . . . .
C21 C 0.64164(19) 0.7776(7) 0.1970(3) 0.0394(12) Uani 1 1 d . . . . .
H21 H 0.649296 0.747913 0.155697 0.047 Uiso 1 1 calc R U . . .
C24 C 0.61929(19) 0.8542(7) 0.3195(3) 0.0381(11) Uani 1 1 d . . . . .
H24 H 0.611826 0.877435 0.361338 0.046 Uiso 1 1 calc R U . . .
C9 C 0.4114(2) 0.6932(9) 0.1227(3) 0.0526(16) Uani 1 1 d . . . . .
H9A H 0.428642 0.596121 0.104120 0.079 Uiso 1 1 calc R U . . .
H9B H 0.427546 0.806211 0.118349 0.079 Uiso 1 1 calc R U . . .
H9C H 0.382813 0.702675 0.101771 0.079 Uiso 1 1 calc R U . . .
C23 C 0.66322(19) 0.8436(8) 0.3016(3) 0.0398(12) Uani 1 1 d . . . . .
C4 C 0.35463(19) 0.5721(7) 0.2737(3) 0.0433(13) Uani 1 1 d . . . . .
C15 C 0.54471(19) 0.6694(7) 0.0023(3) 0.0429(12) Uani 1 1 d . . . . .
H15 H 0.526496 0.595646 -0.022720 0.051 Uiso 1 1 calc R U . . .
C30 C 0.48437(18) 0.2132(7) 0.2216(3) 0.0434(13) Uani 1 1 d . . . . .
O7 O 0.5733(3) 0.6750(9) 0.5419(3) 0.100(2) Uani 1 1 d . . . . .
C35 C 0.5479(2) 0.2609(9) 0.3722(3) 0.0496(14) Uani 1 1 d . . . . .
H35A H 0.554361 0.384938 0.383819 0.074 Uiso 1 1 calc R U . . .
H35B H 0.573754 0.185900 0.380900 0.074 Uiso 1 1 calc R U . . .
H35C H 0.522590 0.217450 0.395999 0.074 Uiso 1 1 calc R U . . .
C19 C 0.6130(2) 0.8773(10) -0.1164(3) 0.0594(17) Uani 1 1 d . . . . .
H19A H 0.609888 0.867028 -0.161325 0.089 Uiso 1 1 calc R U . . .
H19B H 0.642517 0.836680 -0.104141 0.089 Uiso 1 1 calc R U . . .
H19C H 0.609033 1.002404 -0.104090 0.089 Uiso 1 1 calc R U . . .
C26 C 0.6888(2) 0.8991(9) 0.4036(3) 0.0541(16) Uani 1 1 d . . . . .
H26A H 0.671350 1.008844 0.407649 0.081 Uiso 1 1 calc R U . . .
H26B H 0.716801 0.913121 0.425918 0.081 Uiso 1 1 calc R U . . .
H26C H 0.672310 0.798294 0.421064 0.081 Uiso 1 1 calc R U . . .
C22 C 0.67452(18) 0.8017(9) 0.2400(3) 0.0444(13) Uani 1 1 d . . . . .
H22 H 0.704646 0.790231 0.228352 0.053 Uiso 1 1 calc R U . . .
C54 C 0.6629(2) 0.4292(8) 0.0045(3) 0.0525(15) Uani 1 1 d . . . . .
C45 C 0.7453(2) 0.3155(12) 0.6096(3) 0.0582(18) Uani 1 1 d . . . . .
H45A H 0.751976 0.192985 0.596417 0.087 Uiso 1 1 calc R U . . .
H45B H 0.740177 0.317326 0.654266 0.087 Uiso 1 1 calc R U . . .
H45C H 0.770256 0.393722 0.599520 0.087 Uiso 1 1 calc R U . . .
C34 C 0.43775(18) 0.1766(9) 0.2008(3) 0.0501(15) Uani 1 1 d . . . . .
H34A H 0.430622 0.050406 0.207916 0.075 Uiso 1 1 calc R U . . .
H34B H 0.435048 0.203562 0.156648 0.075 Uiso 1 1 calc R U . . .
H34C H 0.417253 0.252164 0.224171 0.075 Uiso 1 1 calc R U . . .
C53 C 0.5116(3) 0.8689(8) 0.4987(3) 0.0602(18) Uani 1 1 d . . . . .
C7 C 0.4682(2) 0.6641(9) 0.3422(3) 0.0521(15) Uani 1 1 d . . . . .
H7A H 0.476456 0.790777 0.344342 0.078 Uiso 1 1 calc R U . . .
H7B H 0.493800 0.593251 0.329276 0.078 Uiso 1 1 calc R U . . .
H7C H 0.458253 0.623737 0.382947 0.078 Uiso 1 1 calc R U . . .
C8 C 0.3094(2) 0.5184(9) 0.2968(4) 0.0580(17) Uani 1 1 d . . . . .
H8A H 0.311263 0.402145 0.317571 0.087 Uiso 1 1 calc R U . . .
H8B H 0.288933 0.509808 0.261846 0.087 Uiso 1 1 calc R U . . .
H8C H 0.298551 0.608563 0.326012 0.087 Uiso 1 1 calc R U . . .
C52 C 0.8348(2) 0.3780(13) 0.0965(3) 0.068(2) Uani 1 1 d . . . . .
H52A H 0.808811 0.421613 0.074091 0.103 Uiso 1 1 calc R U . . .
H52B H 0.833775 0.247096 0.098918 0.103 Uiso 1 1 calc R U . . .
H52C H 0.861654 0.415091 0.074803 0.103 Uiso 1 1 calc R U . . .

loop_
_atom_site_aniso_label
_atom_site_aniso_U_11
_atom_site_aniso_U_22
_atom_site_aniso_U_33
_atom_site_aniso_U_23
_atom_site_aniso_U_13
_atom_site_aniso_U_12
S2 0.0359(7) 0.0709(9) 0.0464(8) 0.0034(8) 0.0024(7) 0.0063(7)
S1 0.0558(10) 0.0795(11) 0.0532(10) -0.0164(8) -0.0126(8) 0.0273(9)
F6 0.083(3) 0.062(2) 0.056(2) 0.0180(19) 0.000(2) -0.005(2)
F1 0.084(3) 0.060(2) 0.064(3) -0.0160(19) 0.012(2) 0.011(2)
O4 0.030(2) 0.082(3) 0.046(2) -0.005(2) 0.0090(18) -0.007(2)
O3 0.043(2) 0.079(3) 0.033(2) 0.0070(19) 0.0027(18) 0.006(2)
F3 0.064(2) 0.068(2) 0.062(2) 0.007(2) 0.003(2) 0.0167(19)
O1 0.051(2) 0.067(3) 0.029(2) -0.0006(18) -0.0017(18) 0.003(2)
F5 0.0373(19) 0.088(3) 0.090(3) 0.019(3) -0.005(2) 0.0110(18)
O2 0.038(2) 0.077(3) 0.043(2) 0.006(2) -0.0118(19) -0.012(2)
O10 0.044(2) 0.070(3) 0.063(3) 0.020(2) 0.002(2) 0.004(2)
O8 0.025(2) 0.137(5) 0.058(3) 0.016(3) 0.001(2) -0.010(2)
F4 0.118(4) 0.067(2) 0.056(3) -0.015(2) 0.028(3) -0.001(2)
F2 0.081(3) 0.085(3) 0.099(4) 0.006(3) 0.020(3) -0.021(3)
O9 0.078(3) 0.078(3) 0.062(3) -0.024(3) 0.010(3) 0.011(3)
C28 0.040(3) 0.032(2) 0.039(3) -0.004(2) 0.001(2) 0.000(2)
C40 0.026(2) 0.046(3) 0.036(3) 0.005(2) 0.001(2) 0.003(2)
C37 0.030(2) 0.041(3) 0.034(3) 0.000(2) 0.002(2) 0.001(2)
C38 0.030(3) 0.030(2) 0.041(3) 0.001(2) 0.002(2) 0.0036(19)
C36 0.032(3) 0.036(2) 0.034(3) 0.003(2) 0.008(2) 0.004(2)
C46 0.029(3) 0.036(2) 0.033(3) -0.001(2) 0.002(2) 0.0026(19)
C27 0.028(3) 0.037(2) 0.041(3) 0.000(2) 0.004(2) 0.004(2)
C5 0.027(3) 0.048(3) 0.053(4) -0.007(3) -0.007(3) 0.001(2)
C39 0.025(2) 0.035(2) 0.033(3) 0.0001(19) 0.002(2) 0.0014(19)
C13 0.033(3) 0.036(2) 0.045(3) -0.004(2) -0.008(2) 0.004(2)
C50 0.034(3) 0.055(3) 0.035(3) -0.005(2) 0.002(2) 0.001(2)
C6 0.036(3) 0.039(3) 0.046(3) -0.009(2) -0.012(3) 0.003(2)
C25 0.035(3) 0.044(3) 0.039(3) -0.002(2) 0.002(2) -0.002(2)
C11 0.035(3) 0.044(3) 0.038(3) -0.003(2) -0.008(2) 0.003(2)
C10 0.032(3) 0.038(2) 0.038(3) -0.003(2) -0.003(2) 0.004(2)
C42 0.040(3) 0.053(3) 0.032(3) 0.006(2) 0.001(2) 0.001(2)
C29 0.044(3) 0.038(2) 0.044(3) -0.007(2) -0.004(3) 0.000(2)
C1 0.033(3) 0.036(2) 0.044(3) 0.001(2) -0.006(2) -0.002(2)
C17 0.048(3) 0.042(3) 0.043(3) 0.006(2) -0.006(3) -0.001(2)
C48 0.031(3) 0.049(3) 0.038(3) -0.002(2) -0.001(2) -0.003(2)
C12 0.033(3) 0.034(2) 0.042(3) -0.005(2) -0.001(2) 0.004(2)
C43 0.031(3) 0.051(3) 0.039(3) 0.007(2) -0.001(2) 0.002(2)
C2 0.036(3) 0.043(3) 0.043(3) 0.001(2) -0.003(3) 0.001(2)
C49 0.031(3) 0.048(3) 0.044(3) 0.002(2) 0.004(2) -0.002(2)
C32 0.033(3) 0.042(2) 0.040(3) 0.004(2) 0.001(2) 0.002(2)
C47 0.031(3) 0.040(2) 0.034(3) 0.001(2) 0.001(2) -0.001(2)
C20 0.031(2) 0.037(2) 0.034(3) -0.004(2) -0.001(2) 0.0009(19)
C33 0.042(3) 0.052(3) 0.044(3) -0.003(3) 0.006(3) -0.003(3)
C41 0.031(3) 0.055(3) 0.039(3) 0.000(2) 0.005(2) 0.004(2)
C3 0.044(3) 0.046(3) 0.045(3) 0.004(3) 0.001(3) -0.002(2)
O5 0.054(3) 0.146(6) 0.083(4) 0.019(4) -0.006(3) -0.018(4)
C44 0.030(2) 0.044(3) 0.039(3) 0.001(2) 0.005(2) 0.003(2)
C31 0.034(3) 0.044(3) 0.057(4) 0.002(3) 0.009(3) -0.001(2)
O6 0.102(5) 0.109(5) 0.074(4) -0.035(3) -0.004(3) 0.048(4)
C18 0.044(3) 0.043(3) 0.036(3) -0.002(2) -0.006(2) -0.002(2)
C14 0.039(3) 0.040(3) 0.040(3) -0.003(2) -0.008(2) 0.003(2)
C51 0.029(2) 0.044(3) 0.038(3) -0.001(2) -0.001(2) 0.001(2)
C16 0.047(3) 0.044(3) 0.037(3) 0.001(2) -0.003(3) 0.014(2)
C21 0.036(3) 0.051(3) 0.032(3) -0.004(2) 0.003(2) 0.000(2)
C24 0.043(3) 0.040(2) 0.031(3) -0.007(2) 0.000(2) -0.001(2)
C9 0.049(4) 0.067(4) 0.042(3) -0.010(3) -0.016(3) 0.004(3)
C23 0.037(3) 0.046(3) 0.036(3) 0.003(2) -0.007(2) -0.007(2)
C4 0.036(3) 0.041(3) 0.053(4) 0.004(2) -0.003(3) -0.002(2)
C15 0.041(3) 0.043(3) 0.044(3) 0.000(3) -0.006(3) 0.000(2)
C30 0.033(3) 0.037(3) 0.060(4) 0.000(2) -0.004(3) 0.000(2)
O7 0.137(6) 0.084(4) 0.078(4) 0.022(3) -0.008(4) 0.038(4)
C35 0.034(3) 0.071(4) 0.043(3) 0.006(3) 0.006(3) -0.003(3)
C19 0.064(4) 0.071(4) 0.043(4) 0.005(3) 0.001(3) -0.003(3)
C26 0.058(4) 0.059(4) 0.045(4) 0.008(3) -0.021(3) -0.014(3)
C22 0.028(3) 0.064(3) 0.041(3) 0.005(3) 0.003(2) -0.003(2)
C54 0.051(4) 0.055(3) 0.051(4) 0.004(3) 0.002(3) 0.000(3)
C45 0.041(3) 0.100(5) 0.034(3) 0.009(3) -0.002(3) 0.001(3)
C34 0.029(3) 0.054(3) 0.067(4) -0.005(3) -0.008(3) -0.004(2)
C53 0.079(5) 0.048(3) 0.053(4) 0.000(3) 0.012(4) 0.008(3)
C7 0.047(4) 0.068(4) 0.041(3) 0.006(3) -0.010(3) -0.002(3)
C8 0.038(3) 0.055(3) 0.080(5) 0.005(3) -0.002(3) -0.007(3)
C52 0.042(4) 0.122(7) 0.041(4) -0.012(4) 0.014(3) -0.007(4)

loop_
_atom_type_symbol
_atom_type_description
_atom_type_scat_dispersion_real
_atom_type_scat_dispersion_imag
_atom_type_scat_source
C C 0.0181 0.0091 'International Tables Vol C Tables 4.2.6.8 and 6.1.1.4'
H H 0.0000 0.0000 'International Tables Vol C Tables 4.2.6.8 and 6.1.1.4'
F F 0.0727 0.0534 'International Tables Vol C Tables 4.2.6.8 and 6.1.1.4'
O O 0.0492 0.0322 'International Tables Vol C Tables 4.2.6.8 and 6.1.1.4'
S S 0.3331 0.5567 'International Tables Vol C Tables 4.2.6.8 and 6.1.1.4'

loop_
_geom_angle_atom_site_label_1
_geom_angle_atom_site_label_2
_geom_angle_atom_site_label_3
_geom_angle
_geom_angle_site_symmetry_1
_geom_angle_site_symmetry_3
_geom_angle_publ_flag
O10 S2 O9 117.6(3) . . ?
O10 S2 C54 102.2(3) . . ?
O8 S2 O10 113.2(3) . . ?
O8 S2 O9 117.4(3) . . ?
O8 S2 C54 101.9(3) . . ?
O9 S2 C54 100.6(3) . . ?
O5 S1 C53 100.4(4) . . ?
O6 S1 O5 109.0(5) . . ?
O6 S1 C53 105.4(4) . . ?
O7 S1 O5 110.1(4) . . ?
O7 S1 O6 123.2(4) . . ?
O7 S1 C53 106.2(4) . . ?
C49 O4 C52 119.4(5) . . ?
C42 O3 C45 118.6(5) . . ?
C16 O1 C19 117.5(5) . . ?
C23 O2 C26 118.2(5) . . ?
C27 C28 C33 120.0(5) . . ?
C29 C28 C27 118.2(5) . . ?
C29 C28 C33 121.8(5) . . ?
C39 C40 H40 119.5 . . ?
C41 C40 H40 119.5 . . ?
C41 C40 C39 121.0(5) . . ?
C36 C37 C38 176.7(6) . . ?
C37 C38 C46 119.2(5) . . ?
C37 C38 C39 116.9(5) . . ?
C39 C38 C46 123.9(5) . . ?
C37 C36 C27 178.6(6) . . ?
C47 C46 C38 121.2(5) . . ?
C47 C46 C51 118.5(5) . . ?
C51 C46 C38 120.2(5) . . ?
C36 C27 C28 119.9(5) . . ?
C36 C27 C32 119.4(5) . . ?
C32 C27 C28 120.6(5) . . ?
C6 C5 H5 119.0 . . ?
C4 C5 H5 119.0 . . ?
C4 C5 C6 122.0(5) . . ?
C40 C39 C38 120.7(4) . . ?
C40 C39 C44 118.0(5) . . ?
C44 C39 C38 121.2(4) . . ?
C18 C13 C12 122.3(5) . . ?
C18 C13 C14 117.4(5) . . ?
C14 C13 C12 120.3(5) . . ?
C49 C50 H50 120.5 . . ?
C51 C50 H50 120.5 . . ?
C51 C50 C49 118.9(5) . . ?
C5 C6 C1 118.3(5) . . ?
C5 C6 C9 120.6(5) . . ?
C1 C6 C9 121.0(5) . . ?
C20 C25 H25 119.1 . . ?
C24 C25 H25 119.1 . . ?
C24 C25 C20 121.8(5) . . ?
C10 C11 C12 178.5(6) . . ?
C11 C10 C1 178.7(6) . . ?
O3 C42 C43 122.9(5) . . ?
O3 C42 C41 115.8(5) . . ?
C41 C42 C43 121.3(5) . . ?
C28 C29 H29 118.6 . . ?
C28 C29 C30 122.8(6) . . ?
C30 C29 H29 118.6 . . ?
C6 C1 C10 118.7(5) . . ?
C2 C1 C6 120.8(5) . . ?
C2 C1 C10 120.4(5) . . ?
C18 C17 H17 120.4 . . ?
C18 C17 C16 119.2(6) . . ?
C16 C17 H17 120.4 . . ?
C49 C48 H48 119.6 . . ?
C47 C48 H48 119.6 . . ?
C47 C48 C49 120.7(5) . . ?
C11 C12 C13 117.7(5) . . ?
C11 C12 C20 118.2(5) . . ?
C20 C12 C13 124.1(5) . . ?
C42 C43 H43 120.7 . . ?
C44 C43 C42 118.6(5) . . ?
C44 C43 H43 120.7 . . ?
C1 C2 C3 118.8(5) . . ?
C1 C2 C7 120.7(5) . . ?
C3 C2 C7 120.5(6) . . ?
O4 C49 C50 124.6(6) . . ?
O4 C49 C48 115.4(5) . . ?
C48 C49 C50 120.0(5) . . ?
C27 C32 C35 120.4(5) . . ?
C31 C32 C27 117.7(5) . . ?
C31 C32 C35 121.8(5) . . ?
C46 C47 H47 120.0 . . ?
C48 C47 C46 119.9(5) . . ?
C48 C47 H47 120.0 . . ?
C25 C20 C12 120.1(5) . . ?
C25 C20 C21 117.4(5) . . ?
C21 C20 C12 122.4(5) . . ?
C28 C33 H33A 109.5 . . ?
C28 C33 H33B 109.5 . . ?
C28 C33 H33C 109.5 . . ?
H33A C33 H33B 109.5 . . ?
H33A C33 H33C 109.5 . . ?
H33B C33 H33C 109.5 . . ?
C40 C41 C42 119.8(5) . . ?
C40 C41 H41 120.1 . . ?
C42 C41 H41 120.1 . . ?
C2 C3 H3 119.5 . . ?
C2 C3 C4 121.0(6) . . ?
C4 C3 H3 119.5 . . ?
C39 C44 H44 119.3 . . ?
C43 C44 C39 121.3(5) . . ?
C43 C44 H44 119.3 . . ?
C32 C31 H31 118.3 . . ?
C32 C31 C30 123.3(6) . . ?
C30 C31 H31 118.3 . . ?
C13 C18 H18 118.9 . . ?
C17 C18 C13 122.1(5) . . ?
C17 C18 H18 118.9 . . ?
C13 C14 H14 119.4 . . ?
C15 C14 C13 121.2(5) . . ?
C15 C14 H14 119.4 . . ?
C46 C51 H51 119.0 . . ?
C50 C51 C46 121.9(5) . . ?
C50 C51 H51 119.0 . . ?
O1 C16 C17 124.2(6) . . ?
O1 C16 C15 115.7(6) . . ?
C17 C16 C15 120.1(6) . . ?
C20 C21 H21 119.4 . . ?
C22 C21 C20 121.1(5) . . ?
C22 C21 H21 119.4 . . ?
C25 C24 H24 120.3 . . ?
C25 C24 C23 119.4(5) . . ?
C23 C24 H24 120.3 . . ?
C6 C9 H9A 109.5 . . ?
C6 C9 H9B 109.5 . . ?
C6 C9 H9C 109.5 . . ?
H9A C9 H9B 109.5 . . ?
H9A C9 H9C 109.5 . . ?
H9B C9 H9C 109.5 . . ?
O2 C23 C24 124.5(5) . . ?
O2 C23 C22 114.9(5) . . ?
C24 C23 C22 120.5(5) . . ?
C5 C4 C3 118.9(5) . . ?
C5 C4 C8 121.8(6) . . ?
C3 C4 C8 119.3(6) . . ?
C14 C15 C16 119.8(5) . . ?
C14 C15 H15 120.1 . . ?
C16 C15 H15 120.1 . . ?
C29 C30 C34 121.2(6) . . ?
C31 C30 C29 117.4(5) . . ?
C31 C30 C34 121.5(6) . . ?
C32 C35 H35A 109.5 . . ?
C32 C35 H35B 109.5 . . ?
C32 C35 H35C 109.5 . . ?
H35A C35 H35B 109.5 . . ?
H35A C35 H35C 109.5 . . ?
H35B C35 H35C 109.5 . . ?
O1 C19 H19A 109.5 . . ?
O1 C19 H19B 109.5 . . ?
O1 C19 H19C 109.5 . . ?
H19A C19 H19B 109.5 . . ?
H19A C19 H19C 109.5 . . ?
H19B C19 H19C 109.5 . . ?
O2 C26 H26A 109.5 . . ?
O2 C26 H26B 109.5 . . ?
O2 C26 H26C 109.5 . . ?
H26A C26 H26B 109.5 . . ?
H26A C26 H26C 109.5 . . ?
H26B C26 H26C 109.5 . . ?
C21 C22 C23 119.6(5) . . ?
C21 C22 H22 120.2 . . ?
C23 C22 H22 120.2 . . ?
F6 C54 S2 111.0(5) . . ?
F6 C54 F4 108.4(5) . . ?
F5 C54 S2 111.4(4) . . ?
F5 C54 F6 106.3(6) . . ?
F5 C54 F4 109.7(6) . . ?
F4 C54 S2 109.9(5) . . ?
O3 C45 H45A 109.5 . . ?
O3 C45 H45B 109.5 . . ?
O3 C45 H45C 109.5 . . ?
H45A C45 H45B 109.5 . . ?
H45A C45 H45C 109.5 . . ?
H45B C45 H45C 109.5 . . ?
C30 C34 H34A 109.5 . . ?
C30 C34 H34B 109.5 . . ?
C30 C34 H34C 109.5 . . ?
H34A C34 H34B 109.5 . . ?
H34A C34 H34C 109.5 . . ?
H34B C34 H34C 109.5 . . ?
F1 C53 S1 112.0(5) . . ?
F1 C53 F2 106.6(6) . . ?
F3 C53 S1 113.5(5) . . ?
F3 C53 F1 108.9(5) . . ?
F3 C53 F2 106.2(6) . . ?
F2 C53 S1 109.2(4) . . ?
C2 C7 H7A 109.5 . . ?
C2 C7 H7B 109.5 . . ?
C2 C7 H7C 109.5 . . ?
H7A C7 H7B 109.5 . . ?
H7A C7 H7C 109.5 . . ?
H7B C7 H7C 109.5 . . ?
C4 C8 H8A 109.5 . . ?
C4 C8 H8B 109.5 . . ?
C4 C8 H8C 109.5 . . ?
H8A C8 H8B 109.5 . . ?
H8A C8 H8C 109.5 . . ?
H8B C8 H8C 109.5 . . ?
O4 C52 H52A 109.5 . . ?
O4 C52 H52B 109.5 . . ?
O4 C52 H52C 109.5 . . ?
H52A C52 H52B 109.5 . . ?
H52A C52 H52C 109.5 . . ?
H52B C52 H52C 109.5 . . ?

loop_
_geom_bond_atom_site_label_1
_geom_bond_atom_site_label_2
_geom_bond_distance
_geom_bond_site_symmetry_2
_geom_bond_publ_flag
S2 O10 1.446(5) . ?
S2 O8 1.434(5) . ?
S2 O9 1.447(5) . ?
S2 C54 1.806(7) . ?
S1 O5 1.509(7) . ?
S1 O6 1.399(6) . ?
S1 O7 1.381(6) . ?
S1 C53 1.785(7) . ?
F6 C54 1.346(8) . ?
F1 C53 1.332(8) . ?
O4 C49 1.332(7) . ?
O4 C52 1.441(8) . ?
O3 C42 1.344(7) . ?
O3 C45 1.442(8) . ?
F3 C53 1.315(8) . ?
O1 C16 1.343(7) . ?
O1 C19 1.438(8) . ?
F5 C54 1.342(7) . ?
O2 C23 1.341(7) . ?
O2 C26 1.430(8) . ?
F4 C54 1.365(8) . ?
F2 C53 1.359(8) . ?
C28 C27 1.421(8) . ?
C28 C29 1.370(8) . ?
C28 C33 1.496(8) . ?
C40 H40 0.9500 . ?
C40 C39 1.410(7) . ?
C40 C41 1.372(8) . ?
C37 C38 1.399(8) . ?
C37 C36 1.219(7) . ?
C38 C46 1.446(8) . ?
C38 C39 1.445(8) . ?
C36 C27 1.400(7) . ?
C46 C47 1.402(7) . ?
C46 C51 1.411(7) . ?
C27 C32 1.418(8) . ?
C5 H5 0.9500 . ?
C5 C6 1.387(8) . ?
C5 C4 1.381(9) . ?
C39 C44 1.415(7) . ?
C13 C12 1.447(8) . ?
C13 C18 1.402(8) . ?
C13 C14 1.422(7) . ?
C50 H50 0.9500 . ?
C50 C49 1.403(8) . ?
C50 C51 1.371(8) . ?
C6 C1 1.414(8) . ?
C6 C9 1.514(9) . ?
C25 H25 0.9500 . ?
C25 C20 1.417(8) . ?
C25 C24 1.377(8) . ?
C11 C10 1.193(8) . ?
C11 C12 1.416(8) . ?
C10 C1 1.421(8) . ?
C42 C43 1.399(8) . ?
C42 C41 1.387(8) . ?
C29 H29 0.9500 . ?
C29 C30 1.399(9) . ?
C1 C2 1.397(8) . ?
C17 H17 0.9500 . ?
C17 C18 1.369(8) . ?
C17 C16 1.401(8) . ?
C48 H48 0.9500 . ?
C48 C49 1.398(8) . ?
C48 C47 1.382(8) . ?
C12 C20 1.429(8) . ?
C43 H43 0.9500 . ?
C43 C44 1.382(8) . ?
C2 C3 1.398(8) . ?
C2 C7 1.495(8) . ?
C32 C31 1.374(8) . ?
C32 C35 1.492(8) . ?
C47 H47 0.9500 . ?
C20 C21 1.418(8) . ?
C33 H33A 0.9800 . ?
C33 H33B 0.9800 . ?
C33 H33C 0.9800 . ?
C41 H41 0.9500 . ?
C3 H3 0.9500 . ?
C3 C4 1.401(9) . ?
C44 H44 0.9500 . ?
C31 H31 0.9500 . ?
C31 C30 1.391(9) . ?
C18 H18 0.9500 . ?
C14 H14 0.9500 . ?
C14 C15 1.360(8) . ?
C51 H51 0.9500 . ?
C16 C15 1.405(8) . ?
C21 H21 0.9500 . ?
C21 C22 1.375(8) . ?
C24 H24 0.9500 . ?
C24 C23 1.387(8) . ?
C9 H9A 0.9800 . ?
C9 H9B 0.9800 . ?
C9 H9C 0.9800 . ?
C23 C22 1.414(9) . ?
C4 C8 1.513(9) . ?
C15 H15 0.9500 . ?
C30 C34 1.507(8) . ?
C35 H35A 0.9800 . ?
C35 H35B 0.9800 . ?
C35 H35C 0.9800 . ?
C19 H19A 0.9800 . ?
C19 H19B 0.9800 . ?
C19 H19C 0.9800 . ?
C26 H26A 0.9800 . ?
C26 H26B 0.9800 . ?
C26 H26C 0.9800 . ?
C22 H22 0.9500 . ?
C45 H45A 0.9800 . ?
C45 H45B 0.9800 . ?
C45 H45C 0.9800 . ?
C34 H34A 0.9800 . ?
C34 H34B 0.9800 . ?
C34 H34C 0.9800 . ?
C7 H7A 0.9800 . ?
C7 H7B 0.9800 . ?
C7 H7C 0.9800 . ?
C8 H8A 0.9800 . ?
C8 H8B 0.9800 . ?
C8 H8C 0.9800 . ?
C52 H52A 0.9800 . ?
C52 H52B 0.9800 . ?
C52 H52C 0.9800 . ?

loop_
_geom_torsion_atom_site_label_1
_geom_torsion_atom_site_label_2
_geom_torsion_atom_site_label_3
_geom_torsion_atom_site_label_4
_geom_torsion
_geom_torsion_site_symmetry_1
_geom_torsion_site_symmetry_2
_geom_torsion_site_symmetry_3
_geom_torsion_site_symmetry_4
_geom_torsion_publ_flag
O3 C42 C43 C44 -179.4(5) . . . . ?
O3 C42 C41 C40 -178.7(5) . . . . ?
O1 C16 C15 C14 -179.0(5) . . . . ?
O2 C23 C22 C21 -179.6(5) . . . . ?
O10 S2 C54 F6 179.1(5) . . . . ?
O10 S2 C54 F5 -62.7(5) . . . . ?
O10 S2 C54 F4 59.1(5) . . . . ?
O8 S2 C54 F6 61.8(5) . . . . ?
O8 S2 C54 F5 -179.9(5) . . . . ?
O8 S2 C54 F4 -58.1(5) . . . . ?
O9 S2 C54 F6 -59.4(5) . . . . ?
O9 S2 C54 F5 58.9(6) . . . . ?
O9 S2 C54 F4 -179.3(5) . . . . ?
C28 C27 C32 C31 -1.3(8) . . . . ?
C28 C27 C32 C35 -179.3(5) . . . . ?
C28 C29 C30 C31 -0.6(8) . . . . ?
C28 C29 C30 C34 179.2(5) . . . . ?
C40 C39 C44 C43 -0.1(8) . . . . ?
C37 C38 C46 C47 155.1(5) . . . . ?
C37 C38 C46 C51 -21.8(7) . . . . ?
C37 C38 C39 C40 -26.1(7) . . . . ?
C37 C38 C39 C44 150.3(5) . . . . ?
C38 C46 C47 C48 -178.9(5) . . . . ?
C38 C46 C51 C50 178.9(5) . . . . ?
C38 C39 C44 C43 -176.5(5) . . . . ?
C36 C27 C32 C31 179.8(5) . . . . ?
C36 C27 C32 C35 1.8(8) . . . . ?
C46 C38 C39 C40 154.8(5) . . . . ?
C46 C38 C39 C44 -28.9(7) . . . . ?
C27 C28 C29 C30 0.2(8) . . . . ?
C27 C32 C31 C30 0.9(8) . . . . ?
C5 C6 C1 C10 174.8(5) . . . . ?
C5 C6 C1 C2 -4.0(8) . . . . ?
C39 C40 C41 C42 -2.2(9) . . . . ?
C39 C38 C46 C47 -25.7(7) . . . . ?
C39 C38 C46 C51 157.3(5) . . . . ?
C13 C12 C20 C25 165.7(5) . . . . ?
C13 C12 C20 C21 -18.6(8) . . . . ?
C13 C14 C15 C16 -3.3(8) . . . . ?
C6 C5 C4 C3 -0.5(8) . . . . ?
C6 C5 C4 C8 179.3(6) . . . . ?
C6 C1 C2 C3 3.0(8) . . . . ?
C6 C1 C2 C7 -176.9(5) . . . . ?
C25 C20 C21 C22 -3.4(8) . . . . ?
C25 C24 C23 O2 179.4(5) . . . . ?
C25 C24 C23 C22 -2.7(8) . . . . ?
C11 C12 C20 C25 -16.1(7) . . . . ?
C11 C12 C20 C21 159.6(5) . . . . ?
C10 C1 C2 C3 -175.7(5) . . . . ?
C10 C1 C2 C7 4.4(8) . . . . ?
C42 C43 C44 C39 -1.6(9) . . . . ?
C29 C28 C27 C36 179.7(5) . . . . ?
C29 C28 C27 C32 0.7(8) . . . . ?
C1 C2 C3 C4 -0.8(8) . . . . ?
C17 C16 C15 C14 0.4(8) . . . . ?
C12 C13 C18 C17 -179.4(5) . . . . ?
C12 C13 C14 C15 -178.4(5) . . . . ?
C12 C20 C21 C22 -179.2(5) . . . . ?
C43 C42 C41 C40 0.4(9) . . . . ?
C2 C3 C4 C5 -0.5(9) . . . . ?
C2 C3 C4 C8 179.7(5) . . . . ?
C49 C50 C51 C46 -0.5(8) . . . . ?
C49 C48 C47 C46 0.5(8) . . . . ?
C32 C31 C30 C29 0.0(8) . . . . ?
C32 C31 C30 C34 -179.8(5) . . . . ?
C47 C46 C51 C50 1.9(8) . . . . ?
C47 C48 C49 O4 179.4(5) . . . . ?
C47 C48 C49 C50 0.9(8) . . . . ?
C20 C25 C24 C23 -0.1(8) . . . . ?
C20 C21 C22 C23 0.8(9) . . . . ?
C33 C28 C27 C36 0.5(8) . . . . ?
C33 C28 C27 C32 -178.4(5) . . . . ?
C33 C28 C29 C30 179.3(5) . . . . ?
C41 C40 C39 C38 178.5(5) . . . . ?
C41 C40 C39 C44 2.0(8) . . . . ?
C41 C42 C43 C44 1.5(9) . . . . ?
O5 S1 C53 F1 -60.0(5) . . . . ?
O5 S1 C53 F3 63.9(6) . . . . ?
O5 S1 C53 F2 -177.9(5) . . . . ?
O6 S1 C53 F1 -173.2(5) . . . . ?
O6 S1 C53 F3 -49.3(6) . . . . ?
O6 S1 C53 F2 69.0(7) . . . . ?
C18 C13 C12 C11 150.4(5) . . . . ?
C18 C13 C12 C20 -31.4(8) . . . . ?
C18 C13 C14 C15 4.0(8) . . . . ?
C18 C17 C16 O1 -178.9(5) . . . . ?
C18 C17 C16 C15 1.7(8) . . . . ?
C14 C13 C12 C11 -27.0(7) . . . . ?
C14 C13 C12 C20 151.2(5) . . . . ?
C14 C13 C18 C17 -1.9(8) . . . . ?
C51 C46 C47 C48 -1.9(7) . . . . ?
C51 C50 C49 O4 -179.3(6) . . . . ?
C51 C50 C49 C48 -0.9(8) . . . . ?
C16 C17 C18 C13 -0.9(9) . . . . ?
C24 C25 C20 C12 178.9(5) . . . . ?
C24 C25 C20 C21 3.1(8) . . . . ?
C24 C23 C22 C21 2.3(9) . . . . ?
C9 C6 C1 C10 -4.8(8) . . . . ?
C9 C6 C1 C2 176.4(5) . . . . ?
C4 C5 C6 C1 2.7(8) . . . . ?
C4 C5 C6 C9 -177.7(5) . . . . ?
O7 S1 C53 F1 54.6(6) . . . . ?
O7 S1 C53 F3 178.5(5) . . . . ?
O7 S1 C53 F2 -63.2(7) . . . . ?
C35 C32 C31 C30 178.9(5) . . . . ?
C19 O1 C16 C17 0.0(8) . . . . ?
C19 O1 C16 C15 179.5(5) . . . . ?
C26 O2 C23 C24 1.2(8) . . . . ?
C26 O2 C23 C22 -176.8(5) . . . . ?
C45 O3 C42 C43 -0.7(9) . . . . ?
C45 O3 C42 C41 178.4(6) . . . . ?
C7 C2 C3 C4 179.1(6) . . . . ?
C52 O4 C49 C50 -3.5(9) . . . . ?
C52 O4 C49 C48 178.1(6) . . . . ?
